data_7201318
loop_
_publ_author_name
'van Setten, M. J.'
'Lohstroh, W.'
'Fichtner, M.'

_publ_section_title
;
 A new phase in the decomposition of Mg(BH4)2: first-principles
 simulated annealing
;
_journal_issue 38
_journal_name_full 'Journal of Materials Chemistry'
_journal_page_first 7081
_journal_paper_doi 10.1039/b908821k
_journal_volume 19
_journal_year 2009
_space_group_IT_number 1
_symmetry_space_group_name_Hall 'P 1'
_symmetry_space_group_name_H-M 'P 1'
_cell_angle_alpha 90(1)
_cell_angle_beta 90.4470702273688(1)
_cell_angle_gamma 90(1)
_cell_length_a 8.18356293026943(1)
_cell_length_b 8.19847092315797(1)
_cell_length_c 10.0119364618252(1)
_cell_volume 671.707428021218(7)
_cod_data_source_file b908821k-1of1.cif
_cod_data_source_block global
_cod_database_code 7201318
_cod_struct_determination_method theoretical

loop_
_symmetry_equiv_pos_site_id
_symmetry_equiv_pos_as_xyz
1 x,y,z

loop_
_atom_site_label
_atom_site_type_symbol
_atom_site_fract_x
_atom_site_fract_y
_atom_site_fract_z
1Mg Mg 0.8829168104308294 0.5096752365912925 0.2538872442250149
2Mg Mg 0.3858031089652834 0.9903026945202846 0.7519982901488826
3Mg Mg 0.8872754225148495 0.0059925223887524 0.0068404227954507
4Mg Mg 0.3853187880932176 0.4937478473382136 0.5018848641314499
5B B 0.1092566679209611 0.9943950250758045 0.8483045787929385
6B B 0.6548057383389192 0.9946579507276438 0.8556563786662097
7B B 0.8843897407389132 0.7829321378238498 0.1624827550850425
8B B 0.8827738440823323 0.2445602838420564 0.1484672315661443
9B B 0.1528081481900364 0.5037961347910935 0.3527316523887005
10B B 0.6142078953419990 0.5053441307550897 0.3516792034336045
11B B 0.3861824252551508 0.2557332995851633 0.6449803754737534
12B B 0.3860241191496075 0.7174012187305043 0.6578431983188334
13H H 0.7244295058188325 0.1235537506863526 0.8803116701153272
14H H 0.8857101049122140 0.7608563116926599 0.2831541560951946
15H H 0.7571539231011525 0.1716856673741228 0.1193972254592915
16H H 0.1340068539220856 0.5112534075222794 0.2316478432536178
17H H 0.5404161448223177 0.6289768903279797 0.3831800452150377
18H H 0.2595236584858844 0.3273698677770872 0.6164910404400655
19H H 0.3833709289783723 0.8428235992771500 0.5903719046935824
20H H 0.6394599660664698 0.9872597831639914 0.7342734689790680
21H H 0.1159522773847749 0.9892944548652356 0.7275920522470194
22H H 0.8834327610268682 0.2587859420317470 0.2700091252463532
23H H 0.0114744200173033 0.8548940299611535 0.1369711073911286
24H H 0.5434728031055247 0.3769087415629689 0.3741852599075987
25H H 0.2258411090078419 0.6278851106304666 0.3851818309045701
26H H 0.5125314708175367 0.6455753774453146 0.6304568970586124
27H H 0.3881228628261026 0.2425999585067787 0.7666867304881690
28H H 0.0891838581384301 0.8686668166202679 0.9088899816962299
29H H 0.7264444029813070 0.8705033367226118 0.8905643944140468
30H H 0.7589172402212767 0.8580745537312827 0.1370249202077920
31H H 0.8810042212764999 0.3728936795810009 0.0850580764824595
32H H 0.0927069860783135 0.1256321561718386 0.9015024915070625
33H H 0.5247835131157275 0.9973692806961837 0.9186315551504864
34H H 0.0103100919907618 0.1749673403203065 0.1203628055278762
35H H 0.8822153641379886 0.6586931647271697 0.0936338934450599
36H H 0.0266168798878259 0.5002190578679351 0.4184693221585118
37H H 0.6314129778541140 0.5120259667848902 0.2306171941595997
38H H 0.5127018455878504 0.3258231169849292 0.6148986974867919
39H H 0.2598889640496305 0.6431842018220687 0.6324151921681307
40H H 0.2249594898395174 0.3758135066574263 0.3748223467091698
41H H 0.7413460737909929 0.5035077736869115 0.4178899937358169
42H H 0.3880635940832985 0.7377661004476250 0.7787738793413804
43H H 0.3842246076510870 0.1265985821825224 0.5825817032889201
